data_1564173
loop_
_publ_author_name
'Bruno, Sofia M.'
'Amarante, Tatiana R.'
'Almeida Paz, Filipe A.'
'Pillinger, Martyn'
'Valente, Anabela A.'
'Gon\,calves, Isabel S.'

_publ_section_title
;
 Oxidation of sulfides in aqueous media catalyzed by
 pyrazole-oxidoperoxido-molybdenum(VI) complexes
;
_journal_name_full 'Inorganica Chimica Acta'
_journal_page_first 119814
_journal_paper_doi 10.1016/j.ica.2020.119814
_journal_volume 511
_journal_year 2020
_chemical_formula_moiety 'C10 H16 Mo8 N4 O26.20, 4(C5 H9 N2), 4(H2 O)'
_chemical_formula_sum 'C30 H60 Mo8 N12 O30.2'
_chemical_formula_weight 1839.62
_space_group_crystal_system triclinic
_space_group_IT_number 2
_space_group_name_Hall '-P 1'
_space_group_name_H-M_alt 'P -1'
_atom_sites_solution_hydrogens mixed
_cell_angle_alpha 115.385(2)
_cell_angle_beta 91.606(2)
_cell_angle_gamma 108.6980(10)
_cell_formula_units_Z 1
_cell_length_a 8.6007(4)
_cell_length_b 13.1512(7)
_cell_length_c 14.6215(7)
_cell_measurement_reflns_used 9531
_cell_measurement_temperature 150(2)
_cell_measurement_theta_max 33.23
_cell_measurement_theta_min 2.54
_cell_volume 1388.58(12)
_computing_cell_refinement 'SAINT V8.37a   (Bruker, 2015)'
_computing_data_collection 'APEX3 2016.9-0 (Bruker, 2016)'
_computing_data_reduction 'SAINT V8.37a   (Bruker, 2015)'
_computing_molecular_graphics 'DIAMOND (Brandenburg, 1999)'
_computing_publication_material 'SHELXL-2018/3 (Sheldrick, 2015b)'
_computing_structure_refinement 'SHELXL-2018/3 (Sheldrick, 2015b)'
_computing_structure_solution 'SHELXT 2014/5 (Sheldrick, 2015a)'
_diffrn_ambient_temperature 150(2)
_diffrn_detector_area_resol_mean 10.4167
_diffrn_measured_fraction_theta_full 0.995
_diffrn_measured_fraction_theta_max 0.997
_diffrn_measurement_device_type 'Bruker D8 QUEST '
_diffrn_measurement_method '\w / \f scans'
_diffrn_radiation_monochromator 'Multi-layer X-ray mirror'
_diffrn_radiation_source 'Sealed tube'
_diffrn_radiation_type MoK\a
_diffrn_radiation_wavelength 0.71073
_diffrn_reflns_av_R_equivalents 0.0223
_diffrn_reflns_av_unetI/netI 0.0170
_diffrn_reflns_Laue_measured_fraction_full 0.995
_diffrn_reflns_Laue_measured_fraction_max 0.997
_diffrn_reflns_limit_h_max 11
_diffrn_reflns_limit_h_min -11
_diffrn_reflns_limit_k_max 18
_diffrn_reflns_limit_k_min -18
_diffrn_reflns_limit_l_max 19
_diffrn_reflns_limit_l_min -20
_diffrn_reflns_number 26732
_diffrn_reflns_point_group_measured_fraction_full 0.995
_diffrn_reflns_point_group_measured_fraction_max 0.997
_diffrn_reflns_theta_full 25.242
_diffrn_reflns_theta_max 29.131
_diffrn_reflns_theta_min 3.574
_diffrn_standards_interval_count .
_diffrn_standards_interval_time .
_diffrn_standards_number 0
_exptl_absorpt_coefficient_mu 1.844
_exptl_absorpt_correction_type multi-scan
_exptl_absorpt_process_details
; 
  SADABS-2016/2
  Reference: Krause, L., Herbst-Irmer, R., Sheldrick G.M. & Stalke D.,
  J. Appl. Cryst. 48 (2015) 3-10.
;
_exptl_crystal_colour Yellow
_exptl_crystal_density_diffrn 2.200
_exptl_crystal_description Block
_exptl_crystal_F_000 902
_exptl_crystal_size_max 0.200
_exptl_crystal_size_mid 0.200
_exptl_crystal_size_min 0.180
_exptl_transmission_factor_max 0.1044
_exptl_transmission_factor_min 0.0661
_refine_diff_density_max 0.514
_refine_diff_density_min -0.457
_refine_diff_density_rms 0.107
_refine_ls_extinction_coef .
_refine_ls_extinction_method none
_refine_ls_goodness_of_fit_ref 1.169
_refine_ls_hydrogen_treatment mixed
_refine_ls_matrix_type full
_refine_ls_number_parameters 402
_refine_ls_number_reflns 7440
_refine_ls_number_restraints 12
_refine_ls_restrained_S_all 1.170
_refine_ls_R_factor_all 0.0184
_refine_ls_R_factor_gt 0.0168
_refine_ls_shift/su_max 0.003
_refine_ls_shift/su_mean 0.000
_refine_ls_structure_factor_coef Fsqd
_refine_ls_weighting_details 'w=1/[\s^2^(Fo^2^)+(0.0201P)^2^+0.6616P] where P=(Fo^2^+2Fc^2^)/3'
_refine_ls_weighting_scheme calc
_refine_ls_wR_factor_gt 0.0436
_refine_ls_wR_factor_ref 0.0444
_reflns_Friedel_coverage 0.000
_reflns_Friedel_fraction_full .
_reflns_Friedel_fraction_max .
_reflns_number_gt 7001
_reflns_number_total 7440
_reflns_threshold_expression 'I > 2\s(I)'
_cod_data_source_file ICA-2020-511-119814.cif
_cod_data_source_block 3
_cod_original_formula_sum 'C30 H60 Mo8 N12 O30.20'
_cod_database_code 1564173
_shelx_space_group_comment
;
The symmetry employed for this shelxl refinement is uniquely defined
by the following loop, which should always be used as a source of
symmetry information in preference to the above space-group names.
They are only intended as comments.
;
_shelx_estimated_absorpt_t_min 0.709
_shelx_estimated_absorpt_t_max 0.733
_exptl_absorpt_special_details
;
?
;

loop_
_space_group_symop_operation_xyz
'x, y, z'
'-x, -y, -z'

loop_
_atom_site_label
_atom_site_type_symbol
_atom_site_fract_x
_atom_site_fract_y
_atom_site_fract_z
_atom_site_U_iso_or_equiv
_atom_site_adp_type
_atom_site_occupancy
_atom_site_site_symmetry_order
_atom_site_calc_flag
_atom_site_refinement_flags_posn
_atom_site_refinement_flags_adp
_atom_site_refinement_flags_occupancy
_atom_site_disorder_assembly
_atom_site_disorder_group
Mo1 Mo 0.38675(2) 0.37091(2) 0.20416(2) 0.01432(3) Uani 1 1 d . . . . .
Mo2 Mo 0.49059(2) 0.23010(2) 0.31737(2) 0.01372(3) Uani 1 1 d . . . . .
Mo3 Mo 0.66900(2) 0.37190(2) 0.56037(2) 0.01390(3) Uani 1 1 d . . . . .
Mo4 Mo 0.34681(2) 0.45360(2) 0.56262(2) 0.01230(3) Uani 1 1 d . . . . .
O1 O 0.19951(15) 0.35821(11) 0.14951(10) 0.0233(2) Uani 1 1 d . . . . .
O2 O 0.47263(16) 0.29723(11) 0.10393(9) 0.0220(2) Uani 1 1 d . . . . .
O3 O 0.31462(14) 0.25673(10) 0.25482(9) 0.0166(2) Uani 1 1 d . . . . .
O4 O 0.47245(13) 0.37866(10) 0.46433(8) 0.0136(2) Uani 1 1 d . . . . .
O5 O 0.68991(14) 0.28563(10) 0.41859(9) 0.0163(2) Uani 1 1 d . . . . .
O6 O 0.56663(15) 0.15681(11) 0.21268(9) 0.0215(2) Uani 1 1 d . . . . .
O7 O 0.35860(15) 0.11672(10) 0.33993(10) 0.0202(2) Uani 1 1 d . . . . .
O8 O 0.86461(18) 0.42070(14) 0.63178(13) 0.0214(3) Uani 0.9 1 d . . P A .
O14 O 0.8875(15) 0.3759(11) 0.5725(9) 0.022(2) Uiso 0.1 1 d D . P A 1
O15 O 0.8480(18) 0.4571(12) 0.6662(10) 0.021(3) Uiso 0.1 1 d D . P A 1
O9 O 0.55441(16) 0.24952(11) 0.57486(10) 0.0215(2) Uani 1 1 d . . . . .
O10 O 0.57711(14) 0.48652(10) 0.65246(8) 0.0156(2) Uani 1 1 d . . . . .
O11 O 0.37722(14) 0.59383(10) 0.68746(8) 0.0155(2) Uani 1 1 d . . . . .
O12 O 0.21467(14) 0.46645(10) 0.47737(9) 0.0157(2) Uani 1 1 d . . . . .
O13 O 0.22014(15) 0.33823(10) 0.58088(9) 0.0198(2) Uani 1 1 d . . . . .
N1 N 0.52765(18) 0.53008(13) 0.17578(11) 0.0182(3) Uani 1 1 d . . . . .
N2 N 0.68152(18) 0.54128(13) 0.15075(11) 0.0195(3) Uani 1 1 d D . . . .
H2 H 0.739(3) 0.4979(18) 0.1635(17) 0.029 Uiso 1 1 d D U . . .
N3 N 0.06683(18) -0.05606(13) 0.62596(12) 0.0217(3) Uani 1 1 d D . . . .
H3 H 0.050(3) -0.1272(14) 0.6309(18) 0.033 Uiso 1 1 d D U . . .
N4 N -0.05750(19) -0.01370(14) 0.62913(12) 0.0230(3) Uani 1 1 d D . . . .
H4 H -0.1674(16) -0.0648(18) 0.6223(19) 0.035 Uiso 1 1 d D U . . .
N5 N 0.83269(19) 0.19135(13) 0.08843(11) 0.0219(3) Uani 1 1 d D . . . .
H5 H 0.854(3) 0.2739(10) 0.1254(16) 0.033 Uiso 1 1 d D U . . .
N6 N 0.89414(19) 0.14077(13) 0.13614(11) 0.0221(3) Uani 1 1 d D . . . .
H6 H 0.943(3) 0.1827(19) 0.2056(9) 0.033 Uiso 1 1 d D U . . .
C3 C 0.3162(2) 0.61940(17) 0.16658(15) 0.0259(4) Uani 1 1 d . . . . .
H3A H 0.333769 0.689731 0.233419 0.039 Uiso 1 1 calc R U . . .
H3B H 0.235460 0.546924 0.166126 0.039 Uiso 1 1 calc R U . . .
H3C H 0.272750 0.632573 0.111569 0.039 Uiso 1 1 calc R U . . .
C4 C 0.4778(2) 0.60266(15) 0.14931(13) 0.0201(3) Uani 1 1 d . . . . .
C5 C 0.6000(2) 0.65789(16) 0.10698(14) 0.0231(3) Uani 1 1 d . . . . .
H5A H 0.595251 0.712273 0.081300 0.028 Uiso 1 1 calc R U . . .
C6 C 0.7289(2) 0.61796(15) 0.10980(13) 0.0212(3) Uani 1 1 d . . . . .
C7 C 0.8959(2) 0.64722(19) 0.07963(16) 0.0292(4) Uani 1 1 d . . . . .
H7A H 0.945335 0.589208 0.078450 0.044 Uiso 1 1 calc R U . . .
H7B H 0.969495 0.729299 0.129725 0.044 Uiso 1 1 calc R U . . .
H7C H 0.882371 0.642354 0.010922 0.044 Uiso 1 1 calc R U . . .
C8 C 0.3727(2) 0.00978(18) 0.63157(17) 0.0292(4) Uani 1 1 d . . . . .
H8A H 0.412946 0.020590 0.699715 0.044 Uiso 1 1 calc R U . . .
H8B H 0.454885 0.069236 0.616564 0.044 Uiso 1 1 calc R U . . .
H8C H 0.357254 -0.072116 0.579092 0.044 Uiso 1 1 calc R U . . .
C9 C 0.2105(2) 0.02744(15) 0.63058(13) 0.0207(3) Uani 1 1 d . . . . .
C10 C 0.1742(2) 0.12507(16) 0.63530(14) 0.0221(3) Uani 1 1 d . . . . .
H10A H 0.250977 0.197490 0.638481 0.027 Uiso 1 1 calc R U . . .
C11 C 0.0040(2) 0.09625(16) 0.63447(13) 0.0223(3) Uani 1 1 d . . . . .
C12 C -0.1049(3) 0.1661(2) 0.63907(16) 0.0317(4) Uani 1 1 d . . . . .
H12A H -0.222640 0.112131 0.620149 0.047 Uiso 1 1 calc R U . . .
H12B H -0.080730 0.200089 0.590821 0.047 Uiso 1 1 calc R U . . .
H12C H -0.082901 0.231835 0.709272 0.047 Uiso 1 1 calc R U . . .
C13 C 0.6568(3) 0.13437(18) -0.07421(15) 0.0298(4) Uani 1 1 d . . . . .
H13A H 0.674856 0.220768 -0.040242 0.045 Uiso 1 1 calc R U . . .
H13B H 0.536486 0.086581 -0.092106 0.045 Uiso 1 1 calc R U . . .
H13C H 0.703784 0.114750 -0.137115 0.045 Uiso 1 1 calc R U . . .
C14 C 0.7403(2) 0.10558(16) -0.00325(13) 0.0223(3) Uani 1 1 d . . . . .
C15 C 0.7447(2) -0.00431(16) -0.01463(14) 0.0262(4) Uani 1 1 d . . . . .
H15 H 0.691820 -0.081498 -0.072778 0.031 Uiso 1 1 calc R U . . .
C16 C 0.8412(2) 0.02118(15) 0.07543(13) 0.0230(3) Uani 1 1 d . . . . .
C17 C 0.8866(3) -0.06011(18) 0.10820(16) 0.0321(4) Uani 1 1 d . . . . .
H17A H 1.002655 -0.019779 0.145893 0.048 Uiso 1 1 calc R U . . .
H17B H 0.874893 -0.135410 0.047177 0.048 Uiso 1 1 calc R U . . .
H17C H 0.812136 -0.078587 0.153086 0.048 Uiso 1 1 calc R U . . .
O1W O -0.03731(14) 0.25498(10) 0.34900(9) 0.0185(2) Uani 1 1 d D . . . .
H1X H 0.0564(15) 0.3263(13) 0.3846(15) 0.028 Uiso 1 1 d D U . . .
H1Y H -0.1340(15) 0.2672(18) 0.3710(16) 0.028 Uiso 1 1 d D U . . .
O2W O 0.86662(15) 0.42278(11) 0.20583(9) 0.0196(2) Uani 1 1 d D . . . .
H2X H 0.9696(14) 0.4730(17) 0.2511(13) 0.029 Uiso 1 1 d D U . . .
H2Y H 0.7808(17) 0.4112(19) 0.2423(14) 0.029 Uiso 1 1 d D U . . .

loop_
_atom_site_aniso_label
_atom_site_aniso_U_11
_atom_site_aniso_U_22
_atom_site_aniso_U_33
_atom_site_aniso_U_23
_atom_site_aniso_U_13
_atom_site_aniso_U_12
Mo1 0.01524(6) 0.01398(6) 0.01289(6) 0.00598(5) 0.00124(5) 0.00477(5)
Mo2 0.01348(6) 0.01134(6) 0.01529(6) 0.00572(5) 0.00220(5) 0.00396(5)
Mo3 0.01393(6) 0.01287(6) 0.01538(6) 0.00664(5) 0.00189(5) 0.00546(5)
Mo4 0.01167(6) 0.01110(6) 0.01331(6) 0.00567(5) 0.00218(4) 0.00318(5)
O1 0.0199(6) 0.0249(6) 0.0244(6) 0.0132(5) -0.0011(5) 0.0053(5)
O2 0.0299(6) 0.0188(6) 0.0183(5) 0.0084(5) 0.0075(5) 0.0102(5)
O3 0.0150(5) 0.0163(5) 0.0177(5) 0.0086(4) 0.0010(4) 0.0039(4)
O4 0.0133(5) 0.0133(5) 0.0136(5) 0.0056(4) 0.0016(4) 0.0051(4)
O5 0.0156(5) 0.0145(5) 0.0191(5) 0.0069(4) 0.0034(4) 0.0070(4)
O6 0.0210(6) 0.0195(6) 0.0210(6) 0.0062(5) 0.0057(5) 0.0081(5)
O7 0.0180(5) 0.0163(5) 0.0265(6) 0.0113(5) 0.0033(5) 0.0048(4)
O8 0.0189(7) 0.0223(7) 0.0223(7) 0.0091(6) -0.0010(6) 0.0089(6)
O9 0.0243(6) 0.0180(6) 0.0243(6) 0.0120(5) 0.0055(5) 0.0072(5)
O10 0.0161(5) 0.0158(5) 0.0143(5) 0.0063(4) 0.0012(4) 0.0062(4)
O11 0.0152(5) 0.0137(5) 0.0159(5) 0.0061(4) 0.0039(4) 0.0045(4)
O12 0.0140(5) 0.0135(5) 0.0188(5) 0.0074(4) 0.0017(4) 0.0043(4)
O13 0.0183(5) 0.0177(5) 0.0250(6) 0.0124(5) 0.0054(5) 0.0050(4)
N1 0.0191(6) 0.0199(7) 0.0187(6) 0.0107(5) 0.0052(5) 0.0085(5)
N2 0.0203(7) 0.0216(7) 0.0197(6) 0.0120(6) 0.0048(5) 0.0078(5)
N3 0.0206(7) 0.0194(7) 0.0266(7) 0.0126(6) 0.0050(6) 0.0064(6)
N4 0.0187(7) 0.0255(7) 0.0265(7) 0.0143(6) 0.0056(6) 0.0068(6)
N5 0.0235(7) 0.0166(6) 0.0221(7) 0.0069(5) 0.0045(6) 0.0061(6)
N6 0.0230(7) 0.0190(7) 0.0201(7) 0.0072(6) 0.0027(6) 0.0054(6)
C3 0.0273(9) 0.0286(9) 0.0305(9) 0.0178(8) 0.0071(7) 0.0148(7)
C4 0.0235(8) 0.0176(7) 0.0187(7) 0.0082(6) 0.0023(6) 0.0076(6)
C5 0.0264(9) 0.0211(8) 0.0237(8) 0.0137(7) 0.0020(7) 0.0067(7)
C6 0.0232(8) 0.0209(8) 0.0179(7) 0.0103(6) 0.0023(6) 0.0044(6)
C7 0.0258(9) 0.0350(10) 0.0306(9) 0.0209(8) 0.0077(8) 0.0076(8)
C8 0.0215(8) 0.0278(9) 0.0423(11) 0.0195(8) 0.0051(8) 0.0093(7)
C9 0.0204(8) 0.0204(8) 0.0231(8) 0.0123(6) 0.0037(6) 0.0065(6)
C10 0.0215(8) 0.0201(8) 0.0268(8) 0.0134(7) 0.0047(7) 0.0065(6)
C11 0.0250(8) 0.0242(8) 0.0212(8) 0.0119(7) 0.0054(7) 0.0112(7)
C12 0.0318(10) 0.0378(11) 0.0341(10) 0.0182(9) 0.0087(8) 0.0209(9)
C13 0.0331(10) 0.0277(9) 0.0278(9) 0.0129(8) 0.0016(8) 0.0106(8)
C14 0.0224(8) 0.0208(8) 0.0211(8) 0.0087(6) 0.0056(6) 0.0059(6)
C15 0.0336(10) 0.0174(8) 0.0205(8) 0.0051(6) 0.0010(7) 0.0060(7)
C16 0.0267(9) 0.0188(8) 0.0218(8) 0.0086(6) 0.0072(7) 0.0073(7)
C17 0.0442(12) 0.0262(9) 0.0290(9) 0.0147(8) 0.0057(8) 0.0143(8)
O1W 0.0145(5) 0.0159(5) 0.0215(6) 0.0064(4) 0.0020(4) 0.0043(4)
O2W 0.0171(5) 0.0198(6) 0.0204(6) 0.0079(5) 0.0040(4) 0.0069(5)

loop_
_atom_type_symbol
_atom_type_description
_atom_type_scat_dispersion_real
_atom_type_scat_dispersion_imag
_atom_type_scat_source
C C 0.0033 0.0016 'International Tables Vol C Tables 4.2.6.8 and 6.1.1.4'
H H 0.0000 0.0000 'International Tables Vol C Tables 4.2.6.8 and 6.1.1.4'
N N 0.0061 0.0033 'International Tables Vol C Tables 4.2.6.8 and 6.1.1.4'
O O 0.0106 0.0060 'International Tables Vol C Tables 4.2.6.8 and 6.1.1.4'
Mo Mo -1.6832 0.6857 'International Tables Vol C Tables 4.2.6.8 and 6.1.1.4'

loop_
_geom_angle_atom_site_label_1
_geom_angle_atom_site_label_2
_geom_angle_atom_site_label_3
_geom_angle
_geom_angle_site_symmetry_1
_geom_angle_site_symmetry_3
O1 Mo1 O2 105.99(6) . .
O1 Mo1 O3 100.61(5) . .
O2 Mo1 O3 100.73(5) . .
O1 Mo1 O10 100.03(5) . 2_666
O2 Mo1 O10 148.07(5) . 2_666
O3 Mo1 O10 92.20(5) . 2_666
O1 Mo1 N1 91.90(5) . .
O2 Mo1 N1 81.78(5) . .
O3 Mo1 N1 165.92(5) . .
O10 Mo1 N1 79.16(5) 2_666 .
O1 Mo1 O11 167.47(5) . 2_666
O2 Mo1 O11 86.43(5) . 2_666
O3 Mo1 O11 74.92(4) . 2_666
O10 Mo1 O11 68.81(4) 2_666 2_666
N1 Mo1 O11 91.50(4) . 2_666
O6 Mo2 O7 104.71(6) . .
O6 Mo2 O3 101.59(5) . .
O7 Mo2 O3 96.00(5) . .
O6 Mo2 O5 95.79(5) . .
O7 Mo2 O5 100.07(5) . .
O3 Mo2 O5 152.46(5) . .
O6 Mo2 O4 160.30(5) . .
O7 Mo2 O4 93.30(5) . .
O3 Mo2 O4 84.09(4) . .
O5 Mo2 O4 72.85(4) . .
O6 Mo2 O11 89.61(5) . 2_666
O7 Mo2 O11 164.73(5) . 2_666
O3 Mo2 O11 75.59(4) . 2_666
O5 Mo2 O11 83.40(4) . 2_666
O4 Mo2 O11 73.39(4) . 2_666
O9 Mo3 O8 104.19(6) . .
O9 Mo3 O15 105.9(5) . .
O8 Mo3 O15 18.9(4) . .
O9 Mo3 O14 104.6(4) . .
O8 Mo3 O14 28.2(3) . .
O15 Mo3 O14 46.8(3) . .
O9 Mo3 O5 97.71(5) . .
O8 Mo3 O5 104.66(7) . .
O15 Mo3 O5 122.3(4) . .
O14 Mo3 O5 76.7(4) . .
O9 Mo3 O10 97.97(5) . .
O8 Mo3 O10 101.90(7) . .
O15 Mo3 O10 83.1(4) . .
O14 Mo3 O10 128.8(4) . .
O5 Mo3 O10 144.63(5) . .
O9 Mo3 O4 99.54(5) . .
O8 Mo3 O4 156.18(6) . .
O15 Mo3 O4 146.8(4) . .
O14 Mo3 O4 144.0(4) . .
O5 Mo3 O4 73.88(4) . .
O10 Mo3 O4 72.36(4) . .
O9 Mo3 O12 170.30(5) . 2_666
O8 Mo3 O12 85.51(6) . 2_666
O15 Mo3 O12 83.3(5) . 2_666
O14 Mo3 O12 83.8(4) . 2_666
O5 Mo3 O12 79.41(4) . 2_666
O10 Mo3 O12 79.84(4) . 2_666
O4 Mo3 O12 70.78(4) . 2_666
O13 Mo4 O12 103.68(6) . .
O13 Mo4 O11 104.36(5) . .
O12 Mo4 O11 101.83(5) . .
O13 Mo4 O4 103.36(5) . .
O12 Mo4 O4 97.60(5) . .
O11 Mo4 O4 141.02(5) . .
O13 Mo4 O10 98.17(5) . .
O12 Mo4 O10 157.89(5) . .
O11 Mo4 O10 75.54(5) . .
O4 Mo4 O10 73.85(4) . .
O13 Mo4 O4 179.32(5) . 2_666
O12 Mo4 O4 75.71(4) . 2_666
O11 Mo4 O4 75.52(4) . 2_666
O4 Mo4 O4 77.05(4) . 2_666
O10 Mo4 O4 82.45(4) . 2_666
Mo1 O3 Mo2 115.93(6) . .
Mo4 O4 Mo3 103.81(5) . .
Mo4 O4 Mo2 152.33(6) . .
Mo3 O4 Mo2 93.76(4) . .
Mo4 O4 Mo4 102.95(4) . 2_666
Mo3 O4 Mo4 96.96(4) . 2_666
Mo2 O4 Mo4 95.82(4) . 2_666
Mo3 O5 Mo2 114.20(5) . .
O15 O8 O14 166.5(17) . .
O15 O8 Mo3 89.5(15) . .
O14 O8 Mo3 84.8(8) . .
O8 O14 O15 5.4(7) . .
O8 O14 Mo3 67.0(7) . .
O15 O14 Mo3 64.8(7) . .
O8 O15 O14 8.1(10) . .
O8 O15 Mo3 71.7(13) . .
O14 O15 Mo3 68.4(7) . .
Mo3 O10 Mo1 146.17(6) . 2_666
Mo3 O10 Mo4 105.69(5) . .
Mo1 O10 Mo4 108.06(5) 2_666 .
Mo4 O11 Mo2 114.27(5) . 2_666
Mo4 O11 Mo1 107.26(5) . 2_666
Mo2 O11 Mo1 90.12(4) 2_666 2_666
Mo4 O12 Mo3 116.22(5) . 2_666
C4 N1 N2 105.35(13) . .
C4 N1 Mo1 132.81(11) . .
N2 N1 Mo1 119.00(10) . .
C6 N2 N1 111.88(14) . .
C6 N2 H2 129.2(14) . .
N1 N2 H2 119.0(14) . .
C9 N3 N4 108.98(14) . .
C9 N3 H3 129.1(15) . .
N4 N3 H3 121.2(15) . .
C11 N4 N3 109.42(14) . .
C11 N4 H4 131.9(15) . .
N3 N4 H4 118.5(15) . .
C14 N5 N6 109.33(14) . .
C14 N5 H5 133.1(14) . .
N6 N5 H5 117.4(14) . .
C16 N6 N5 109.28(14) . .
C16 N6 H6 127.2(15) . .
N5 N6 H6 122.1(15) . .
C4 C3 H3A 109.5 . .
C4 C3 H3B 109.5 . .
H3A C3 H3B 109.5 . .
C4 C3 H3C 109.5 . .
H3A C3 H3C 109.5 . .
H3B C3 H3C 109.5 . .
N1 C4 C5 109.83(15) . .
N1 C4 C3 122.79(15) . .
C5 C4 C3 127.37(15) . .
C6 C5 C4 106.43(15) . .
C6 C5 H5A 126.8 . .
C4 C5 H5A 126.8 . .
N2 C6 C5 106.51(15) . .
N2 C6 C7 121.23(16) . .
C5 C6 C7 132.24(16) . .
C6 C7 H7A 109.5 . .
C6 C7 H7B 109.5 . .
H7A C7 H7B 109.5 . .
C6 C7 H7C 109.5 . .
H7A C7 H7C 109.5 . .
H7B C7 H7C 109.5 . .
C9 C8 H8A 109.5 . .
C9 C8 H8B 109.5 . .
H8A C8 H8B 109.5 . .
C9 C8 H8C 109.5 . .
H8A C8 H8C 109.5 . .
H8B C8 H8C 109.5 . .
N3 C9 C10 107.41(15) . .
N3 C9 C8 122.37(15) . .
C10 C9 C8 130.22(16) . .
C11 C10 C9 106.73(15) . .
C11 C10 H10A 126.6 . .
C9 C10 H10A 126.6 . .
N4 C11 C10 107.46(15) . .
N4 C11 C12 121.58(17) . .
C10 C11 C12 130.96(17) . .
C11 C12 H12A 109.5 . .
C11 C12 H12B 109.5 . .
H12A C12 H12B 109.5 . .
C11 C12 H12C 109.5 . .
H12A C12 H12C 109.5 . .
H12B C12 H12C 109.5 . .
C14 C13 H13A 109.5 . .
C14 C13 H13B 109.5 . .
H13A C13 H13B 109.5 . .
C14 C13 H13C 109.5 . .
H13A C13 H13C 109.5 . .
H13B C13 H13C 109.5 . .
N5 C14 C15 107.41(16) . .
N5 C14 C13 121.66(16) . .
C15 C14 C13 130.92(17) . .
C16 C15 C14 106.55(15) . .
C16 C15 H15 126.7 . .
C14 C15 H15 126.7 . .
N6 C16 C15 107.41(15) . .
N6 C16 C17 121.80(16) . .
C15 C16 C17 130.79(16) . .
C16 C17 H17A 109.5 . .
C16 C17 H17B 109.5 . .
H17A C17 H17B 109.5 . .
C16 C17 H17C 109.5 . .
H17A C17 H17C 109.5 . .
H17B C17 H17C 109.5 . .
H1X O1W H1Y 110.3(12) . .
H2X O2W H2Y 110.7(13) . .

loop_
_geom_bond_atom_site_label_1
_geom_bond_atom_site_label_2
_geom_bond_distance
_geom_bond_site_symmetry_2
Mo1 O1 1.7032(12) .
Mo1 O2 1.7130(12) .
Mo1 O3 1.8896(11) .
Mo1 O10 2.0558(11) 2_666
Mo1 N1 2.2735(14) .
Mo1 O11 2.3309(11) 2_666
Mo2 O6 1.7015(12) .
Mo2 O7 1.7258(12) .
Mo2 O3 1.9458(11) .
Mo2 O5 1.9470(11) .
Mo2 O4 2.2524(11) .
Mo2 O11 2.2619(11) 2_666
Mo3 O9 1.7011(12) .
Mo3 O8 1.7225(14) .
Mo3 O15 1.815(14) .
Mo3 O14 1.864(12) .
Mo3 O5 1.9370(11) .
Mo3 O10 1.9476(11) .
Mo3 O4 2.2154(11) .
Mo3 O12 2.3448(11) 2_666
Mo4 O13 1.6924(11) .
Mo4 O12 1.7602(11) .
Mo4 O11 1.8919(11) .
Mo4 O4 1.9391(11) .
Mo4 O10 2.1572(11) .
Mo4 O4 2.4534(11) 2_666
O8 O15 0.587(11) .
O8 O14 0.885(11) .
O14 O15 1.462(9) .
N1 C4 1.347(2) .
N1 N2 1.3621(19) .
N2 C6 1.345(2) .
N2 H2 0.933(9) .
N3 C9 1.342(2) .
N3 N4 1.349(2) .
N3 H3 0.934(9) .
N4 C11 1.337(2) .
N4 H4 0.941(10) .
N5 C14 1.330(2) .
N5 N6 1.346(2) .
N5 H5 0.932(9) .
N6 C16 1.338(2) .
N6 H6 0.928(9) .
C3 C4 1.488(2) .
C3 H3A 0.9800 .
C3 H3B 0.9800 .
C3 H3C 0.9800 .
C4 C5 1.396(2) .
C5 C6 1.377(2) .
C5 H5A 0.9500 .
C6 C7 1.494(3) .
C7 H7A 0.9800 .
C7 H7B 0.9800 .
C7 H7C 0.9800 .
C8 C9 1.486(2) .
C8 H8A 0.9800 .
C8 H8B 0.9800 .
C8 H8C 0.9800 .
C9 C10 1.391(2) .
C10 C11 1.388(2) .
C10 H10A 0.9500 .
C11 C12 1.492(3) .
C12 H12A 0.9800 .
C12 H12B 0.9800 .
C12 H12C 0.9800 .
C13 C14 1.485(3) .
C13 H13A 0.9800 .
C13 H13B 0.9800 .
C13 H13C 0.9800 .
C14 C15 1.395(2) .
C15 C16 1.384(3) .
C15 H15 0.9500 .
C16 C17 1.491(2) .
C17 H17A 0.9800 .
C17 H17B 0.9800 .
C17 H17C 0.9800 .
O1W H1X 0.934(9) .
O1W H1Y 0.937(9) .
O2W H2X 0.936(9) .
O2W H2Y 0.934(9) .

loop_
_geom_hbond_atom_site_label_D
_geom_hbond_atom_site_label_H
_geom_hbond_atom_site_label_A
_geom_hbond_distance_DH
_geom_hbond_distance_HA
_geom_hbond_distance_DA
_geom_hbond_angle_DHA
_geom_hbond_site_symmetry_A
_geom_hbond_publ_flag
N2 H2 O2W 0.933(9) 1.936(10) 2.8648(18) 173(2) . yes
N3 H3 O1W 0.934(9) 1.797(10) 2.7280(18) 174(2) 2_556 yes
N4 H4 O7 0.941(10) 1.769(13) 2.6624(19) 157(2) 2_556 yes
N5 H5 O2W 0.932(9) 1.763(10) 2.6867(19) 171(2) . yes
N6 H6 O1W 0.928(9) 1.871(12) 2.7589(19) 160(2) 1_655 yes
C3 H3A O9 0.98 2.62 3.384(2) 135.0 2_666 yes
C3 H3B O1 0.98 2.30 3.148(2) 143.9 . yes
C3 H3B O15a 0.98 2.59 3.222(14) 122.1 2_666 yes
C7 H7C O1 0.98 2.43 3.392(2) 168.4 2_665 yes
C8 H8B O9 0.98 2.59 3.496(2) 154.3 . yes
C10 H10A O13 0.95 2.42 3.141(2) 132.8 . yes
C12 H12B O14a 0.98 2.53 3.314(12) 136.4 1_455 yes
C15 H15 O2 0.95 2.56 3.312(2) 136.6 2_655 yes
C15 H15 O3 0.95 2.66 3.526(2) 152.6 2_655 yes
C15 H15 O6 0.95 2.59 3.274(2) 129.3 2_655 yes
O1W H1X O12 0.934(9) 1.799(11) 2.7177(16) 167.2(19) . yes
O1W H1Y O5 0.937(9) 1.728(9) 2.6628(16) 175(2) 1_455 yes
O1W H1Y O14a 0.937(9) 2.64(2) 3.154(12) 115.5(15) 1_455 yes
O2W H2X O8 0.936(9) 1.858(11) 2.7694(19) 163.8(18) 2_766 yes
O2W H2X O14a 0.936(9) 2.444(19) 3.264(12) 146.3(16) 2_766 yes
O2W H2X O15a 0.936(9) 1.669(17) 2.597(14) 171(2) 2_766 yes
O2W H2Y O11 0.934(9) 1.728(10) 2.6575(16) 173(2) 2_666 yes

loop_
_geom_torsion_atom_site_label_1
_geom_torsion_atom_site_label_2
_geom_torsion_atom_site_label_3
_geom_torsion_atom_site_label_4
_geom_torsion
_geom_torsion_site_symmetry_1
_geom_torsion_site_symmetry_2
_geom_torsion_site_symmetry_3
_geom_torsion_site_symmetry_4
O1 Mo1 O3 Mo2 175.84(7) . . . .
O2 Mo1 O3 Mo2 67.14(7) . . . .
O10 Mo1 O3 Mo2 -83.52(6) 2_666 . . .
N1 Mo1 O3 Mo2 -31.9(2) . . . .
O11 Mo1 O3 Mo2 -16.16(5) 2_666 . . .
O9 Mo3 O8 O15 -97.7(15) . . . .
O14 Mo3 O8 O15 167.7(17) . . . .
O5 Mo3 O8 O15 160.2(15) . . . .
O10 Mo3 O8 O15 3.8(15) . . . .
O4 Mo3 O8 O15 77.0(15) . . . .
O12 Mo3 O8 O15 82.4(15) 2_666 . . .
O9 Mo3 O8 O14 94.6(8) . . . .
O15 Mo3 O8 O14 -167.7(17) . . . .
O5 Mo3 O8 O14 -7.5(8) . . . .
O10 Mo3 O8 O14 -163.9(8) . . . .
O4 Mo3 O8 O14 -90.7(8) . . . .
O12 Mo3 O8 O14 -85.3(8) 2_666 . . .
Mo3 O8 O14 O15 66(7) . . . .
O15 O8 O14 Mo3 -66(7) . . . .
O9 Mo3 O14 O8 -92.8(7) . . . .
O15 Mo3 O14 O8 5.4(7) . . . .
O5 Mo3 O14 O8 172.6(8) . . . .
O10 Mo3 O14 O8 20.4(10) . . . .
O4 Mo3 O14 O8 136.7(5) . . . .
O12 Mo3 O14 O8 92.0(7) 2_666 . . .
O9 Mo3 O14 O15 -98.2(7) . . . .
O8 Mo3 O14 O15 -5.4(7) . . . .
O5 Mo3 O14 O15 167.1(8) . . . .
O10 Mo3 O14 O15 14.9(9) . . . .
O4 Mo3 O14 O15 131.2(7) . . . .
O12 Mo3 O14 O15 86.6(7) 2_666 . . .
Mo3 O8 O15 O14 -65(7) . . . .
O14 O8 O15 Mo3 65(7) . . . .
Mo3 O14 O15 O8 112(7) . . . .
O8 O14 O15 Mo3 -112(7) . . . .
O9 Mo3 O15 O8 87.4(14) . . . .
O14 Mo3 O15 O8 -7.9(11) . . . .
O5 Mo3 O15 O8 -22.8(17) . . . .
O10 Mo3 O15 O8 -176.3(15) . . . .
O4 Mo3 O15 O8 -134.1(10) . . . .
O12 Mo3 O15 O8 -95.7(14) 2_666 . . .
O9 Mo3 O15 O14 95.3(7) . . . .
O8 Mo3 O15 O14 7.9(11) . . . .
O5 Mo3 O15 O14 -14.8(9) . . . .
O10 Mo3 O15 O14 -168.3(7) . . . .
O4 Mo3 O15 O14 -126.2(7) . . . .
O12 Mo3 O15 O14 -87.8(7) 2_666 . . .
O13 Mo4 O11 Mo2 -171.15(6) . . . 2_666
O12 Mo4 O11 Mo2 -63.51(6) . . . 2_666
O4 Mo4 O11 Mo2 54.77(9) . . . 2_666
O10 Mo4 O11 Mo2 93.94(6) . . . 2_666
O4 Mo4 O11 Mo2 8.16(4) 2_666 . . 2_666
O13 Mo4 O11 Mo1 90.65(6) . . . 2_666
O12 Mo4 O11 Mo1 -161.71(5) . . . 2_666
O4 Mo4 O11 Mo1 -43.43(9) . . . 2_666
O10 Mo4 O11 Mo1 -4.26(4) . . . 2_666
O4 Mo4 O11 Mo1 -90.04(5) 2_666 . . 2_666
O13 Mo4 O12 Mo3 175.00(6) . . . 2_666
O11 Mo4 O12 Mo3 66.83(6) . . . 2_666
O4 Mo4 O12 Mo3 -79.20(6) . . . 2_666
O10 Mo4 O12 Mo3 -13.85(16) . . . 2_666
O4 Mo4 O12 Mo3 -4.70(5) 2_666 . . 2_666
C4 N1 N2 C6 -0.01(18) . . . .
Mo1 N1 N2 C6 163.29(11) . . . .
C9 N3 N4 C11 0.8(2) . . . .
C14 N5 N6 C16 -0.20(19) . . . .
N2 N1 C4 C5 0.57(19) . . . .
Mo1 N1 C4 C5 -159.39(12) . . . .
N2 N1 C4 C3 -178.35(16) . . . .
Mo1 N1 C4 C3 21.7(2) . . . .
N1 C4 C5 C6 -0.9(2) . . . .
C3 C4 C5 C6 177.94(17) . . . .
N1 N2 C6 C5 -0.56(19) . . . .
N1 N2 C6 C7 178.04(15) . . . .
C4 C5 C6 N2 0.87(19) . . . .
C4 C5 C6 C7 -177.51(19) . . . .
N4 N3 C9 C10 -0.9(2) . . . .
N4 N3 C9 C8 178.31(16) . . . .
N3 C9 C10 C11 0.7(2) . . . .
C8 C9 C10 C11 -178.44(19) . . . .
N3 N4 C11 C10 -0.3(2) . . . .
N3 N4 C11 C12 -179.93(16) . . . .
C9 C10 C11 N4 -0.2(2) . . . .
C9 C10 C11 C12 179.35(19) . . . .
N6 N5 C14 C15 -0.6(2) . . . .
N6 N5 C14 C13 -179.57(16) . . . .
N5 C14 C15 C16 1.1(2) . . . .
C13 C14 C15 C16 179.98(19) . . . .
N5 N6 C16 C15 0.9(2) . . . .
N5 N6 C16 C17 -178.98(17) . . . .
C14 C15 C16 N6 -1.2(2) . . . .
C14 C15 C16 C17 178.64(19) . . . .
